data_4507811
loop_
_publ_author_name
'Ismail, Salima Z.'
'Anderton, Clare L.'
'Copley, Royston C. B.'
'Price, Louise S.'
'Price, Sarah L.'

_publ_section_title
;
 Evaluating a Crystal Energy Landscape in the Context of Industrial
 Polymorph Screening
;
_journal_issue 6
_journal_name_full 'Crystal Growth &amp; Design'
_journal_page_first 2396
_journal_paper_doi 10.1021/cg400090r
_journal_volume 13
_journal_year 2013
_chemical_formula_moiety 'C20 H14 Cl2 F N O3, C5 H9 N O'
_chemical_formula_sum 'C25 H23 Cl2 F N2 O4'
_chemical_formula_weight 505.35
_chemical_name_systematic
;
6-[(5-Chloro-2-{[(4-chloro-2-fluorophenyl)methyl]oxy}phenyl)methyl]-
2-pyridinecarboxylic acid, N-methyl-2-pyrrolidone solvate (1:1)
;
_space_group_IT_number 2
_symmetry_cell_setting triclinic
_symmetry_space_group_name_Hall '-P 1'
_symmetry_space_group_name_H-M 'P -1'
_atom_sites_solution_hydrogens mixed
_atom_sites_solution_primary direct
_audit_creation_method
;
CrysAlisPro, Oxford Diffraction Ltd.,
Version 1.171.33.66 (release 28-04-2010 CrysAlis171 .NET)
(compiled Apr 28 2010,14:27:37)
;
_cell_angle_alpha 82.629(2)
_cell_angle_beta 86.174(2)
_cell_angle_gamma 71.791(2)
_cell_formula_units_Z 2
_cell_length_a 7.6611(2)
_cell_length_b 10.3298(3)
_cell_length_c 15.5587(4)
_cell_measurement_reflns_used 41576
_cell_measurement_temperature 150(2)
_cell_measurement_theta_max 75.3898
_cell_measurement_theta_min 4.5316
_cell_volume 1159.49(6)
_computing_cell_refinement
;
CrysAlisPro, Oxford Diffraction Ltd.,
Version 1.171.33.66 (release 28-04-2010 CrysAlis171 .NET)
(compiled Apr 28 2010,14:27:37)
;
_computing_data_collection
;
CrysAlisPro, Oxford Diffraction Ltd.,
Version 1.171.33.66 (release 28-04-2010 CrysAlis171 .NET)
(compiled Apr 28 2010,14:27:37)
;
_computing_data_reduction
;
CrysAlisPro, Oxford Diffraction Ltd.,
Version 1.171.33.66 (release 28-04-2010 CrysAlis171 .NET)
(compiled Apr 28 2010,14:27:37)
;
_computing_molecular_graphics 'SHELXTL XP V5.10 XP (Bruker, 1998)'
_computing_publication_material 'SHELXTL XCIF V6.12 XP (Bruker, 2001)'
_computing_structure_refinement 'SHELXTL XL V6.12 XP (Bruker, 2001)'
_computing_structure_solution 'SHELXTL XS V6.12 XP (Bruker, 2001)'
_diffrn_ambient_temperature 150(2)
_diffrn_detector_area_resol_mean 10.2872
_diffrn_measured_fraction_theta_full 0.991
_diffrn_measured_fraction_theta_max 0.991
_diffrn_measurement_details
;
  1 omega  -98.00   -3.00   1.0000    1.5000
omega____ theta____ kappa____ phi______ frames
    -      -42.0175  125.0000 -180.0000 95

  2 omega -116.00  -14.00   1.0000    1.5000
omega____ theta____ kappa____ phi______ frames
    -      -42.0175  -45.0000   52.0000 102

  3 omega -117.00  -60.00   1.0000    1.5000
omega____ theta____ kappa____ phi______ frames
    -      -42.0175  -37.0000  146.0000 57

  4 omega  -76.00   32.00   1.0000    1.5000
omega____ theta____ kappa____ phi______ frames
    -      -42.0175   77.0000   60.0000 108

  5 omega  -50.00  -17.00   1.0000    1.5000
omega____ theta____ kappa____ phi______ frames
    -      -42.0175  -37.0000  146.0000 33

  6 omega   20.00   46.00   1.0000    1.5000
omega____ theta____ kappa____ phi______ frames
    -       42.0175   38.0000  -90.0000 26

  7 omega   72.00  110.00   1.0000    1.5000
omega____ theta____ kappa____ phi______ frames
    -       42.0175   38.0000  -90.0000 38

  8 omega    9.00   34.00   1.0000    1.5000
omega____ theta____ kappa____ phi______ frames
    -       42.0175   77.0000 -120.0000 25

  9 omega    8.00   33.00   1.0000    1.5000
omega____ theta____ kappa____ phi______ frames
    -       44.0000   86.0000   85.0000 25

 10 omega   11.00   39.00   1.0000    1.5000
omega____ theta____ kappa____ phi______ frames
    -       46.0000   81.0000  151.0000 28

 11 omega   12.00   38.00   1.0000    1.5000
omega____ theta____ kappa____ phi______ frames
    -       46.0000   83.0000  -76.0000 26

 12 omega   13.00   38.00   1.0000    1.5000
omega____ theta____ kappa____ phi______ frames
    -       48.0000   83.0000   69.0000 25

 13 omega   18.00   45.00   1.0000    1.5000
omega____ theta____ kappa____ phi______ frames
    -       52.0000   79.0000    5.0000 27

 14 omega  -45.00  -20.00   1.0000    1.5000
omega____ theta____ kappa____ phi______ frames
    -      -54.0000  -82.0000  162.0000 25

 15 omega  -47.00  -22.00   1.0000    1.5000
omega____ theta____ kappa____ phi______ frames
    -      -54.0000  -79.0000   48.0000 25

 16 omega   28.00  104.00   1.0000    1.5000
omega____ theta____ kappa____ phi______ frames
    -       60.0000   77.0000  -74.0000 76

 17 omega   31.00   57.00   1.0000    1.5000
omega____ theta____ kappa____ phi______ frames
    -       62.0000   77.0000 -126.0000 26

 18 omega   29.00   61.00   1.0000    1.5000
omega____ theta____ kappa____ phi______ frames
    -       62.0000   75.0000   17.0000 32

 19 omega  -64.00  -38.00   1.0000    6.0000
omega____ theta____ kappa____ phi______ frames
    -      -70.0000  -75.0000   41.0000 26

 20 omega -135.00  -93.00   1.0000    6.0000
omega____ theta____ kappa____ phi______ frames
    -      -72.0000  -73.0000 -164.0000 42

 21 omega  -65.00  -39.00   1.0000    6.0000
omega____ theta____ kappa____ phi______ frames
    -      -72.0000  -73.0000 -164.0000 26

 22 omega -123.00  -94.00   1.0000    6.0000
omega____ theta____ kappa____ phi______ frames
    -      -74.0000  -77.0000  108.0000 29

 23 omega  -66.00  -40.00   1.0000    6.0000
omega____ theta____ kappa____ phi______ frames
    -      -74.0000  -77.0000  108.0000 26

 24 omega  -70.00  -45.00   1.0000    6.0000
omega____ theta____ kappa____ phi______ frames
    -      -76.0000  -66.0000  120.0000 25

 25 omega -142.00  -44.00   1.0000    6.0000
omega____ theta____ kappa____ phi______ frames
    -      -76.0000  -73.0000    7.0000 98

 26 omega  -72.00  -46.00   1.0000    6.0000
omega____ theta____ kappa____ phi______ frames
    -      -76.0000  -71.0000  -70.0000 26

 27 omega  -69.00  -42.00   1.0000    6.0000
omega____ theta____ kappa____ phi______ frames
    -      -76.0000  -77.0000  158.0000 27

 28 omega -149.00 -123.00   1.0000    6.0000
omega____ theta____ kappa____ phi______ frames
    -      -76.0000  -77.0000  158.0000 26

 29 omega -136.00 -107.00   1.0000    6.0000
omega____ theta____ kappa____ phi______ frames
    -      -76.0000  -66.0000  120.0000 29

 30 omega  -74.00  -44.00   1.0000    6.0000
omega____ theta____ kappa____ phi______ frames
    -      -76.0000  -77.0000  -77.0000 30

 31 omega  -72.00  -46.00   1.0000    6.0000
omega____ theta____ kappa____ phi______ frames
    -      -78.0000  -73.0000   31.0000 26

 32 omega  -81.00  -47.00   1.0000    6.0000
omega____ theta____ kappa____ phi______ frames
    -      -80.0000  -73.0000 -120.0000 34

 33 omega  -78.00  -48.00   1.0000    6.0000
omega____ theta____ kappa____ phi______ frames
    -      -80.0000  -73.0000   78.0000 30

 34 omega -159.00  -49.00   1.0000    6.0000
omega____ theta____ kappa____ phi______ frames
    -      -82.0000  -77.0000  -29.0000 110

 35 omega  -81.00  -55.00   1.0000    6.0000
omega____ theta____ kappa____ phi______ frames
    -      -86.0000  -71.0000 -158.0000 26

 36 omega -162.00 -136.00   1.0000    6.0000
omega____ theta____ kappa____ phi______ frames
    -      -86.0000  -71.0000 -158.0000 26

 37 omega  -83.00  -57.00   1.0000    6.0000
omega____ theta____ kappa____ phi______ frames
    -      -88.0000  -71.0000 -177.0000 26

 38 omega  -85.00  -59.00   1.0000    6.0000
omega____ theta____ kappa____ phi______ frames
    -      -91.0000  -71.0000    9.0000 26

 39 omega  -90.00  -64.00   1.0000    6.0000
omega____ theta____ kappa____ phi______ frames
    -      -91.0000  -67.0000 -146.0000 26

 40 omega  -86.00  -60.00   1.0000    6.0000
omega____ theta____ kappa____ phi______ frames
    -      -91.0000  -69.0000 -100.0000 26

 41 omega  -86.00  -60.00   1.0000    6.0000
omega____ theta____ kappa____ phi______ frames
    -      -91.0000  -75.0000  -77.0000 26

 42 omega  -82.00  -57.00   1.0000    6.0000
omega____ theta____ kappa____ phi______ frames
    -      -91.0000  -77.0000 -120.0000 25

 43 omega  -82.00  -57.00   1.0000    6.0000
omega____ theta____ kappa____ phi______ frames
    -      -91.0000  -77.0000   90.0000 25

 44 omega  -84.00  -58.00   1.0000    6.0000
omega____ theta____ kappa____ phi______ frames
    -      -91.0000  -75.0000   37.0000 26

 45 omega  -83.00  -57.00   1.0000    6.0000
omega____ theta____ kappa____ phi______ frames
    -      -91.0000  -77.0000    0.0000 26

 46 omega  -83.00  -57.00   1.0000    6.0000
omega____ theta____ kappa____ phi______ frames
    -      -91.0000  -77.0000  -60.0000 26

 47 omega  -82.00  -57.00   1.0000    6.0000
omega____ theta____ kappa____ phi______ frames
    -      -91.0000  -77.0000  150.0000 25

 48 omega  -84.00  -58.00   1.0000    6.0000
omega____ theta____ kappa____ phi______ frames
    -      -91.0000  -77.0000  -30.0000 26

 49 omega  -85.00  -59.00   1.0000    6.0000
omega____ theta____ kappa____ phi______ frames
    -      -91.0000  -73.0000  160.0000 26

 50 omega  -84.00  -58.00   1.0000    6.0000
omega____ theta____ kappa____ phi______ frames
    -      -91.0000  -75.0000  132.0000 26

 51 omega  -85.00  -59.00   1.0000    6.0000
omega____ theta____ kappa____ phi______ frames
    -      -91.0000  -69.0000   61.0000 26

 52 omega   77.00  103.00   1.0000    6.0000
omega____ theta____ kappa____ phi______ frames
    -      111.0000   77.0000    0.0000 26

 53 omega  126.00  177.00   1.0000    6.0000
omega____ theta____ kappa____ phi______ frames
    -      111.0000   77.0000  150.0000 51

 54 omega   77.00  112.00   1.0000    6.0000
omega____ theta____ kappa____ phi______ frames
    -      111.0000   77.0000  150.0000 35

 55 omega  139.00  164.00   1.0000    6.0000
omega____ theta____ kappa____ phi______ frames
    -      111.0000   77.0000  -90.0000 25

 56 omega   79.00  124.00   1.0000    6.0000
omega____ theta____ kappa____ phi______ frames
    -      111.0000   77.0000  -90.0000 45

 57 omega  129.00  158.00   1.0000    6.0000
omega____ theta____ kappa____ phi______ frames
    -      111.0000   45.0000   90.0000 29

 58 omega   84.00  121.00   1.0000    6.0000
omega____ theta____ kappa____ phi______ frames
    -      111.0000   45.0000   90.0000 37

 59 omega   62.00  149.00   1.0000    6.0000
omega____ theta____ kappa____ phi______ frames
    -      111.0000  179.0000  150.0000 87

 60 omega   77.00  151.00   1.0000    6.0000
omega____ theta____ kappa____ phi______ frames
    -      111.0000   77.0000  120.0000 74

 61 omega  128.00  163.00   1.0000    6.0000
omega____ theta____ kappa____ phi______ frames
    -      111.0000   77.0000   30.0000 35

 62 omega  151.00  176.00   1.0000    6.0000
omega____ theta____ kappa____ phi______ frames
    -      111.0000   77.0000    0.0000 25

 63 omega   77.00  103.00   1.0000    6.0000
omega____ theta____ kappa____ phi______ frames
    -      111.0000   77.0000   30.0000 26

 64 omega   93.00  119.00   1.0000    6.0000
omega____ theta____ kappa____ phi______ frames
    -      111.0000   45.0000  -30.0000 26

 65 omega   97.00  145.00   1.0000    6.0000
omega____ theta____ kappa____ phi______ frames
    -      111.0000  111.0000  120.0000 48

 66 omega  109.00  134.00   1.0000    6.0000
omega____ theta____ kappa____ phi______ frames
    -      111.0000  -77.0000  -60.0000 25

 67 omega  106.00  132.00   1.0000    6.0000
omega____ theta____ kappa____ phi______ frames
    -      111.0000   77.0000  -30.0000 26

 68 omega   42.00   80.00   1.0000    6.0000
omega____ theta____ kappa____ phi______ frames
    -      111.0000  -77.0000  -60.0000 38

 69 omega   77.00  103.00   1.0000    6.0000
omega____ theta____ kappa____ phi______ frames
    -      111.0000   77.0000  -30.0000 26

 70 omega   36.00   70.00   1.0000    6.0000
omega____ theta____ kappa____ phi______ frames
    -      111.0000  -37.0000 -122.0000 34

 71 omega   37.00   71.00   1.0000    6.0000
omega____ theta____ kappa____ phi______ frames
    -      111.0000  -45.0000 -150.0000 34

 72 omega  136.00  162.00   1.0000    6.0000
omega____ theta____ kappa____ phi______ frames
    -      111.0000   45.0000  -90.0000 26

 73 omega  130.00  164.00   1.0000    6.0000
omega____ theta____ kappa____ phi______ frames
    -      111.0000   37.0000  -57.0000 34

 74 omega  113.00  176.00   1.0000    6.0000
omega____ theta____ kappa____ phi______ frames
    -      111.0000   77.0000  -60.0000 63

 75 omega   77.00  103.00   1.0000    6.0000
omega____ theta____ kappa____ phi______ frames
    -      111.0000   77.0000  -60.0000 26

 76 omega   91.00  135.00   1.0000    6.0000
omega____ theta____ kappa____ phi______ frames
    -      111.0000  -77.0000 -180.0000 44

 77 omega   84.00  153.00   1.0000    6.0000
omega____ theta____ kappa____ phi______ frames
    -      111.0000   45.0000  120.0000 69

 78 omega   43.00   69.00   1.0000    6.0000
omega____ theta____ kappa____ phi______ frames
    -      111.0000  -77.0000 -180.0000 26

 79 omega   83.00  178.00   1.0000    6.0000
omega____ theta____ kappa____ phi______ frames
    -      111.0000   45.0000   60.0000 95

 80 omega   91.00  117.00   1.0000    6.0000
omega____ theta____ kappa____ phi______ frames
    -      111.0000  -77.0000 -120.0000 26

 81 omega   73.00  110.00   1.0000    6.0000
omega____ theta____ kappa____ phi______ frames
    -      111.0000  -96.0000  115.0000 37

 82 omega  132.00  165.00   1.0000    6.0000
omega____ theta____ kappa____ phi______ frames
    -      111.0000   77.0000   90.0000 33

 83 omega   79.00  105.00   1.0000    6.0000
omega____ theta____ kappa____ phi______ frames
    -      111.0000   77.0000   90.0000 26

 84 omega   54.00   80.00   1.0000    6.0000
omega____ theta____ kappa____ phi______ frames
    -      111.0000  179.0000  120.0000 26

 85 omega   83.00  148.00   1.0000    6.0000
omega____ theta____ kappa____ phi______ frames
    -      111.0000  179.0000  120.0000 65

 86 omega   37.00   69.00   1.0000    6.0000
omega____ theta____ kappa____ phi______ frames
    -      111.0000  -96.0000  115.0000 32

 87 omega   70.00  118.00   1.0000    6.0000
omega____ theta____ kappa____ phi______ frames
    -      111.0000 -116.0000  -72.0000 48

 88 omega   90.00  117.00   1.0000    6.0000
omega____ theta____ kappa____ phi______ frames
    -      111.0000 -123.0000 -104.0000 27

 89 omega  109.00  150.00   1.0000    6.0000
omega____ theta____ kappa____ phi______ frames
    -      111.0000  179.0000   90.0000 41

 90 omega   39.00   65.00   1.0000    6.0000
omega____ theta____ kappa____ phi______ frames
    -      111.0000  179.0000   90.0000 26

 91 omega   49.00   76.00   1.0000    6.0000
omega____ theta____ kappa____ phi______ frames
    -      111.0000 -123.0000 -104.0000 27

 92 omega   37.00   77.00   1.0000    6.0000
omega____ theta____ kappa____ phi______ frames
    -      111.0000  -45.0000  -60.0000 40

 93 omega   38.00   64.00   1.0000    6.0000
omega____ theta____ kappa____ phi______ frames
    -      111.0000  -45.0000  150.0000 26

 94 omega   84.00  177.00   1.0000    6.0000
omega____ theta____ kappa____ phi______ frames
    -      111.0000   45.0000    0.0000 93

 95 omega   77.00  103.00   1.0000    6.0000
omega____ theta____ kappa____ phi______ frames
    -      111.0000   77.0000   60.0000 26

 96 omega   92.00  144.00   1.0000    6.0000
omega____ theta____ kappa____ phi______ frames
    -      111.0000  -77.0000  120.0000 52

 97 omega   38.00  123.00   1.0000    6.0000
omega____ theta____ kappa____ phi______ frames
    -      111.0000 -130.0000  129.0000 85

 98 omega   36.00   84.00   1.0000    6.0000
omega____ theta____ kappa____ phi______ frames
    -      111.0000  -77.0000  120.0000 48

 99 omega   77.00  163.00   1.0000    6.0000
omega____ theta____ kappa____ phi______ frames
    -      111.0000   77.0000 -120.0000 86

100 omega  137.00  178.00   1.0000    6.0000
omega____ theta____ kappa____ phi______ frames
    -      111.0000   45.0000  -30.0000 41

101 omega   92.00  138.00   1.0000    6.0000
omega____ theta____ kappa____ phi______ frames
    -      111.0000   45.0000   30.0000 46

102 omega   33.00   79.00   1.0000    6.0000
omega____ theta____ kappa____ phi______ frames
    -      111.0000  -77.0000  150.0000 46

103 omega   77.00  154.00   1.0000    6.0000
omega____ theta____ kappa____ phi______ frames
    -      111.0000   77.0000 -150.0000 77

104 omega   77.00  177.00   1.0000    6.0000
omega____ theta____ kappa____ phi______ frames
    -      111.0000   77.0000 -180.0000 100

105 omega    2.00   99.00   1.0000    1.5000
omega____ theta____ kappa____ phi______ frames
    -       42.0175 -125.0000   30.0000 97

106 omega   16.00  118.00   1.0000    1.5000
omega____ theta____ kappa____ phi______ frames
    -       42.0175   38.0000  -30.0000 102

107 omega    8.00  121.00   1.0000    1.5000
omega____ theta____ kappa____ phi______ frames
    -       42.0175   77.0000    0.0000 113

108 omega    2.00   99.00   1.0000    1.5000
omega____ theta____ kappa____ phi______ frames
    -       42.0175 -125.0000 -180.0000 97

109 omega    8.00   35.00   1.0000    1.5000
omega____ theta____ kappa____ phi______ frames
    -       44.0000   86.0000   85.0000 27

110 omega   11.00   46.00   1.0000    1.5000
omega____ theta____ kappa____ phi______ frames
    -       46.0000   81.0000  151.0000 35

111 omega   13.00   45.00   1.0000    1.5000
omega____ theta____ kappa____ phi______ frames
    -       48.0000   82.0000  -35.0000 32

112 omega   15.00   46.00   1.0000    1.5000
omega____ theta____ kappa____ phi______ frames
    -       50.0000   81.0000  114.0000 31

113 omega   15.00   45.00   1.0000    1.5000
omega____ theta____ kappa____ phi______ frames
    -       50.0000   82.0000 -154.0000 30

114 omega   22.00  135.00   1.0000    1.5000
omega____ theta____ kappa____ phi______ frames
    -       56.0000   77.0000 -159.0000 113

115 omega   27.00  138.00   1.0000    1.5000
omega____ theta____ kappa____ phi______ frames
    -       60.0000   75.0000  156.0000 111

116 omega   26.00  139.00   1.0000    1.5000
omega____ theta____ kappa____ phi______ frames
    -       60.0000   77.0000  -74.0000 113

117 omega   28.00  141.00   1.0000    1.5000
omega____ theta____ kappa____ phi______ frames
    -       62.0000   77.0000 -126.0000 113

118 omega   30.00  143.00   1.0000    1.5000
omega____ theta____ kappa____ phi______ frames
    -       64.0000   77.0000  133.0000 113

119 omega   31.00  142.00   1.0000    1.5000
omega____ theta____ kappa____ phi______ frames
    -       64.0000   75.0000   -1.0000 111

120 omega   30.00  143.00   1.0000    1.5000
omega____ theta____ kappa____ phi______ frames
    -       64.0000   77.0000  -21.0000 113

121 omega   32.00  145.00   1.0000    1.5000
omega____ theta____ kappa____ phi______ frames
    -       66.0000   77.0000   45.0000 113

122 omega   83.00  178.00   1.0000    6.0000
omega____ theta____ kappa____ phi______ frames
    -      111.0000   45.0000 -120.0000 95

123 omega   36.00   77.00   1.0000    6.0000
omega____ theta____ kappa____ phi______ frames
    -      111.0000  -45.0000  -30.0000 41

124 omega   79.00  178.00   1.0000    6.0000
omega____ theta____ kappa____ phi______ frames
    -      111.0000  111.0000  -30.0000 99

125 omega   34.00  150.00   1.0000    6.0000
omega____ theta____ kappa____ phi______ frames
    -      111.0000  179.0000 -120.0000 116

126 omega   36.00   77.00   1.0000    6.0000
omega____ theta____ kappa____ phi______ frames
    -      111.0000  -45.0000  -90.0000 41

127 omega   34.00  150.00   1.0000    6.0000
omega____ theta____ kappa____ phi______ frames
    -      111.0000  179.0000    0.0000 116

128 omega   50.00  178.00   1.0000    6.0000
omega____ theta____ kappa____ phi______ frames
    -      111.0000   15.0000 -150.0000 128

129 omega   79.00  178.00   1.0000    6.0000
omega____ theta____ kappa____ phi______ frames
    -      111.0000  111.0000    0.0000 99

130 omega   77.00  102.00   1.0000    6.0000
omega____ theta____ kappa____ phi______ frames
    -      111.0000   77.0000  120.0000 25

131 omega   79.00  178.00   1.0000    6.0000
omega____ theta____ kappa____ phi______ frames
    -      111.0000  111.0000 -150.0000 99
;
_diffrn_measurement_device_type 'Oxford Diffraction Xcalibur A Nova'
_diffrn_measurement_method \w
_diffrn_orient_matrix_UB_11 0.1168198000
_diffrn_orient_matrix_UB_12 -0.1356248000
_diffrn_orient_matrix_UB_13 -0.0333209000
_diffrn_orient_matrix_UB_21 -0.1498275000
_diffrn_orient_matrix_UB_22 -0.0662997000
_diffrn_orient_matrix_UB_23 0.0330631000
_diffrn_orient_matrix_UB_31 -0.0935579000
_diffrn_orient_matrix_UB_32 0.0466900000
_diffrn_orient_matrix_UB_33 -0.0881633000
_diffrn_radiation_collimation '0.5 mm pinhole'
_diffrn_radiation_monochromator mirror
_diffrn_radiation_source 'Nova (Cu) X-ray Source'
_diffrn_radiation_type CuK\a
_diffrn_radiation_wavelength 1.54178
_diffrn_reflns_av_R_equivalents 0.0275
_diffrn_reflns_av_sigmaI/netI 0.0086
_diffrn_reflns_limit_h_max 9
_diffrn_reflns_limit_h_min -9
_diffrn_reflns_limit_k_max 12
_diffrn_reflns_limit_k_min -12
_diffrn_reflns_limit_l_max 18
_diffrn_reflns_limit_l_min -19
_diffrn_reflns_number 44918
_diffrn_reflns_theta_full 75.56
_diffrn_reflns_theta_max 75.56
_diffrn_reflns_theta_min 4.54
_exptl_absorpt_coefficient_mu 2.898
_exptl_absorpt_correction_T_max 0.529
_exptl_absorpt_correction_T_min 0.406
_exptl_absorpt_correction_type multi-scan
_exptl_absorpt_process_details
;
CrysAlisPro, Oxford Diffraction Ltd.,
Version 1.171.33.66 (release 28-04-2010 CrysAlis171 .NET)
(compiled Apr 28 2010,14:27:37)
Empirical absorption correction using spherical harmonics,
 implemented in SCALE3 ABSPACK scaling algorithm.

T_min and T_max above scaled as suggested by the IUCr, since
software gives a relative correction, with T_max = 1.
;
_exptl_crystal_colour colourless
_exptl_crystal_density_diffrn 1.447
_exptl_crystal_density_method 'not measured'
_exptl_crystal_description block
_exptl_crystal_F_000 524
_exptl_crystal_size_max 0.48
_exptl_crystal_size_mid 0.27
_exptl_crystal_size_min 0.22
_refine_diff_density_max 0.387
_refine_diff_density_min -0.271
_refine_diff_density_rms 0.044
_refine_ls_extinction_method 'SHELXTL XL V6.12 XP (Bruker, 2001)'
_refine_ls_goodness_of_fit_ref 1.048
_refine_ls_hydrogen_treatment mixed
_refine_ls_matrix_type full
_refine_ls_number_parameters 312
_refine_ls_number_reflns 4779
_refine_ls_number_restraints 0
_refine_ls_restrained_S_all 1.048
_refine_ls_R_factor_all 0.0302
_refine_ls_R_factor_gt 0.0302
_refine_ls_shift/su_max 0.001
_refine_ls_shift/su_mean 0.000
_refine_ls_structure_factor_coef Fsqd
_refine_ls_weighting_details 'calc w=1/[\s^2^(Fo^2^)+(0.0397P)^2^+0.4552P] where P=(Fo^2^+2Fc^2^)/3'
_refine_ls_weighting_scheme calc
_refine_ls_wR_factor_gt 0.0789
_refine_ls_wR_factor_ref 0.0789
_reflns_number_gt 4765
_reflns_number_total 4779
_reflns_threshold_expression >2sigma(I)
_cod_data_source_file cg400090r_si_002.cif
_cod_data_source_block Form3
_cod_depositor_comments
;
The following automatic conversions were performed:

'_geom_bond_publ_flag' value 'Y' changed to 'y' according to
/home/saulius/struct/CIF-dictionaries/cif_core.dic dictionary named
'cif_core.dic' version 2.3.1 from 2005-06-27 (36
times).

'_geom_angle_publ_flag' value 'Y' changed to 'y' according
to /home/saulius/struct/CIF-dictionaries/cif_core.dic dictionary
named 'cif_core.dic' version 2.3.1 from 2005-06-27 (49
times).

'_geom_torsion_publ_flag' value 'Y' changed to 'y' according
to /home/saulius/struct/CIF-dictionaries/cif_core.dic dictionary
named 'cif_core.dic' version 2.3.1 from 2005-06-27 (59 times).

Automatic conversion script
Id: cif_fix_values 1891 2012-01-12 08:04:46Z andrius 
;
_cod_original_cell_volume 1159.50(5)
_cod_database_code 4507811
_computing_data_merging 'SHELXTL XL V6.12 XP (Bruker, 2001)'

loop_
_symmetry_equiv_pos_as_xyz
'x, y, z'
'-x, -y, -z'

loop_
_atom_site_label
_atom_site_type_symbol
_atom_site_fract_x
_atom_site_fract_y
_atom_site_fract_z
_atom_site_U_iso_or_equiv
_atom_site_adp_type
_atom_site_occupancy
_atom_site_symmetry_multiplicity
_atom_site_calc_flag
_atom_site_refinement_flags
Cl1 Cl 1.01681(4) 0.11514(3) 0.822962(18) 0.03030(9) Uani 1 1 d .
Cl2 Cl 0.39789(5) 0.01578(4) 0.11598(2) 0.04391(11) Uani 1 1 d .
F1 F 0.71109(11) -0.25693(7) 0.38532(5) 0.03451(18) Uani 1 1 d .
O1 O 0.70537(11) 0.09100(8) 0.49303(5) 0.02308(17) Uani 1 1 d .
O2 O 0.44932(13) 0.46678(10) 0.24652(6) 0.0337(2) Uani 1 1 d .
H1 H 0.383(3) 0.486(2) 0.1964(15) 0.068(6) Uiso 1 1 d .
O3 O 0.68831(15) 0.45472(13) 0.15405(6) 0.0465(3) Uani 1 1 d .
N1 N 0.66422(13) 0.39649(9) 0.38252(6) 0.0230(2) Uani 1 1 d .
C1 C 0.76487(16) 0.37348(11) 0.45289(8) 0.0226(2) Uani 1 1 d .
C2 C 0.94602(17) 0.37771(11) 0.44827(8) 0.0263(2) Uani 1 1 d .
H12 H 1.0142 0.3617 0.4995 0.032 Uiso 1 1 calc R
C3 C 1.02486(17) 0.40552(12) 0.36794(9) 0.0296(3) Uani 1 1 d .
H13 H 1.1477 0.4089 0.3634 0.035 Uiso 1 1 calc R
C4 C 0.92147(17) 0.42833(12) 0.29430(8) 0.0287(3) Uani 1 1 d .
H14 H 0.9718 0.4467 0.2383 0.034 Uiso 1 1 calc R
C5 C 0.74214(17) 0.42348(11) 0.30520(8) 0.0247(2) Uani 1 1 d .
C6 C 0.66851(16) 0.34764(12) 0.53857(8) 0.0245(2) Uani 1 1 d .
H10 H 0.6500 0.4269 0.5716 0.029 Uiso 1 1 calc R
H11 H 0.5456 0.3426 0.5268 0.029 Uiso 1 1 calc R
C7 C 0.76926(15) 0.21867(11) 0.59446(7) 0.0213(2) Uani 1 1 d .
C8 C 0.78523(14) 0.08899(11) 0.56962(7) 0.0202(2) Uani 1 1 d .
C9 C 0.87545(15) -0.03036(11) 0.62146(8) 0.0224(2) Uani 1 1 d .
H4 H 0.8873 -0.1173 0.6036 0.027 Uiso 1 1 calc R
C10 C 0.94821(15) -0.02253(12) 0.69930(8) 0.0236(2) Uani 1 1 d .
H3 H 1.0096 -0.1038 0.7350 0.028 Uiso 1 1 calc R
C11 C 0.93054(15) 0.10443(12) 0.72435(7) 0.0225(2) Uani 1 1 d .
C12 C 0.84265(15) 0.22457(12) 0.67253(7) 0.0227(2) Uani 1 1 d .
H2 H 0.8328 0.3110 0.6907 0.027 Uiso 1 1 calc R
C13 C 0.72554(15) -0.03922(12) 0.46466(8) 0.0225(2) Uani 1 1 d .
H5 H 0.6671 -0.0931 0.5078 0.027 Uiso 1 1 calc R
H6 H 0.8576 -0.0911 0.4589 0.027 Uiso 1 1 calc R
C14 C 0.63616(15) -0.01705(12) 0.37882(7) 0.0231(2) Uani 1 1 d .
C15 C 0.63392(16) -0.13122(13) 0.34122(8) 0.0261(2) Uani 1 1 d .
C16 C 0.56097(17) -0.12527(14) 0.26193(8) 0.0302(3) Uani 1 1 d .
H7 H 0.5620 -0.2060 0.2385 0.036 Uiso 1 1 calc R
C17 C 0.48595(17) 0.00359(15) 0.21783(8) 0.0299(3) Uani 1 1 d .
C18 C 0.48187(17) 0.12191(14) 0.25224(8) 0.0292(3) Uani 1 1 d .
H8 H 0.4282 0.2095 0.2212 0.035 Uiso 1 1 calc R
C19 C 0.55734(16) 0.11070(13) 0.33271(8) 0.0257(2) Uani 1 1 d .
H9 H 0.5551 0.1914 0.3566 0.031 Uiso 1 1 calc R
C20 C 0.62433(18) 0.45017(12) 0.22740(8) 0.0283(3) Uani 1 1 d .
O4 O 0.21823(14) 0.52607(10) 0.12519(6) 0.0366(2) Uani 1 1 d .
N2 N 0.05548(15) 0.68525(11) 0.02086(7) 0.0291(2) Uani 1 1 d .
C21 C 0.20505(18) 0.62253(13) 0.06614(8) 0.0292(3) Uani 1 1 d .
C22 C 0.35299(19) 0.68690(15) 0.03568(11) 0.0406(3) Uani 1 1 d .
H15 H 0.4621 0.6183 0.0130 0.049 Uiso 1 1 calc R
H16 H 0.3908 0.7254 0.0838 0.049 Uiso 1 1 calc R
C23 C 0.2675(2) 0.79963(17) -0.03552(10) 0.0444(4) Uani 1 1 d .
H17 H 0.3376 0.7828 -0.0909 0.053 Uiso 1 1 calc R
H18 H 0.2666 0.8900 -0.0202 0.053 Uiso 1 1 calc R
C24 C 0.0722(2) 0.79609(14) -0.04339(9) 0.0371(3) Uani 1 1 d .
H19 H -0.0183 0.8843 -0.0311 0.045 Uiso 1 1 calc R
H20 H 0.0526 0.7777 -0.1023 0.045 Uiso 1 1 calc R
C25 C -0.1188(2) 0.65765(16) 0.03668(10) 0.0393(3) Uani 1 1 d .
H21 H -0.1030 0.5762 0.0789 0.059 Uiso 1 1 calc R
H22 H -0.1618 0.6416 -0.0177 0.059 Uiso 1 1 calc R
H23 H -0.2094 0.7365 0.0595 0.059 Uiso 1 1 calc R

loop_
_atom_site_aniso_label
_atom_site_aniso_U_11
_atom_site_aniso_U_22
_atom_site_aniso_U_33
_atom_site_aniso_U_23
_atom_site_aniso_U_13
_atom_site_aniso_U_12
Cl1 0.03254(16) 0.04005(17) 0.02115(14) -0.00368(11) -0.00434(11) -0.01441(12)
Cl2 0.0515(2) 0.0663(2) 0.02654(17) -0.00576(15) -0.00791(14) -0.03447(18)
F1 0.0384(4) 0.0273(4) 0.0394(4) -0.0083(3) -0.0037(3) -0.0101(3)
O1 0.0251(4) 0.0222(4) 0.0226(4) -0.0055(3) -0.0035(3) -0.0064(3)
O2 0.0293(5) 0.0433(5) 0.0264(5) 0.0010(4) -0.0040(4) -0.0093(4)
O3 0.0425(6) 0.0744(8) 0.0250(5) -0.0010(5) 0.0012(4) -0.0237(5)
N1 0.0253(5) 0.0178(4) 0.0247(5) -0.0030(4) -0.0008(4) -0.0044(4)
C1 0.0267(5) 0.0136(5) 0.0257(6) -0.0033(4) -0.0017(4) -0.0031(4)
C2 0.0288(6) 0.0185(5) 0.0318(6) -0.0023(4) -0.0060(5) -0.0069(4)
C3 0.0274(6) 0.0234(6) 0.0388(7) -0.0004(5) -0.0014(5) -0.0103(5)
C4 0.0312(6) 0.0252(6) 0.0298(6) -0.0004(5) 0.0022(5) -0.0104(5)
C5 0.0289(6) 0.0184(5) 0.0260(6) -0.0024(4) 0.0000(5) -0.0066(4)
C6 0.0253(5) 0.0203(5) 0.0243(6) -0.0044(4) -0.0004(4) -0.0015(4)
C7 0.0189(5) 0.0215(5) 0.0224(5) -0.0037(4) 0.0021(4) -0.0049(4)
C8 0.0170(5) 0.0239(5) 0.0202(5) -0.0042(4) 0.0015(4) -0.0069(4)
C9 0.0222(5) 0.0208(5) 0.0250(6) -0.0039(4) 0.0015(4) -0.0075(4)
C10 0.0218(5) 0.0240(5) 0.0232(6) 0.0010(4) 0.0003(4) -0.0063(4)
C11 0.0202(5) 0.0299(6) 0.0190(5) -0.0033(4) 0.0006(4) -0.0098(4)
C12 0.0228(5) 0.0230(5) 0.0234(5) -0.0058(4) 0.0023(4) -0.0078(4)
C13 0.0213(5) 0.0232(5) 0.0247(6) -0.0066(4) 0.0016(4) -0.0083(4)
C14 0.0188(5) 0.0309(6) 0.0229(5) -0.0071(4) 0.0039(4) -0.0118(4)
C15 0.0227(5) 0.0294(6) 0.0288(6) -0.0072(5) 0.0036(5) -0.0111(5)
C16 0.0284(6) 0.0391(7) 0.0304(6) -0.0142(5) 0.0049(5) -0.0180(5)
C17 0.0270(6) 0.0478(7) 0.0221(6) -0.0073(5) 0.0009(5) -0.0207(5)
C18 0.0275(6) 0.0379(7) 0.0261(6) -0.0016(5) -0.0004(5) -0.0164(5)
C19 0.0239(5) 0.0316(6) 0.0255(6) -0.0063(5) 0.0020(4) -0.0137(5)
C20 0.0329(6) 0.0257(6) 0.0269(6) -0.0013(5) -0.0004(5) -0.0108(5)
O4 0.0396(5) 0.0377(5) 0.0365(5) 0.0076(4) -0.0123(4) -0.0199(4)
N2 0.0347(6) 0.0315(5) 0.0243(5) -0.0004(4) -0.0044(4) -0.0154(4)
C21 0.0330(6) 0.0288(6) 0.0286(6) -0.0053(5) -0.0029(5) -0.0125(5)
C22 0.0312(7) 0.0325(7) 0.0583(9) 0.0006(6) 0.0011(6) -0.0130(6)
C23 0.0569(9) 0.0507(9) 0.0355(8) 0.0013(6) 0.0000(7) -0.0334(8)
C24 0.0456(8) 0.0323(7) 0.0321(7) 0.0039(5) -0.0008(6) -0.0130(6)
C25 0.0372(7) 0.0457(8) 0.0405(8) 0.0019(6) -0.0095(6) -0.0217(6)

loop_
_atom_type_symbol
_atom_type_description
_atom_type_scat_dispersion_real
_atom_type_scat_dispersion_imag
_atom_type_scat_source
C C 0.0181 0.0091 'International Tables Vol C Tables 4.2.6.8 and 6.1.1.4'
H H 0.0000 0.0000 'International Tables Vol C Tables 4.2.6.8 and 6.1.1.4'
N N 0.0311 0.0180 'International Tables Vol C Tables 4.2.6.8 and 6.1.1.4'
O O 0.0492 0.0322 'International Tables Vol C Tables 4.2.6.8 and 6.1.1.4'
F F 0.0727 0.0534 'International Tables Vol C Tables 4.2.6.8 and 6.1.1.4'
Cl Cl 0.3639 0.7018 'International Tables Vol C Tables 4.2.6.8 and 6.1.1.4'

loop_
_geom_angle_atom_site_label_1
_geom_angle_atom_site_label_2
_geom_angle_atom_site_label_3
_geom_angle
_geom_angle_publ_flag
C8 O1 C13 116.45(9) y
C20 O2 H1 110.1(14) ?
C1 N1 C5 118.05(10) y
N1 C1 C2 122.19(11) y
N1 C1 C6 115.83(10) y
C2 C1 C6 121.95(11) y
C3 C2 C1 119.14(11) y
C3 C2 H12 120.4 ?
C1 C2 H12 120.4 ?
C2 C3 C4 118.99(11) y
C2 C3 H13 120.5 ?
C4 C3 H13 120.5 ?
C5 C4 C3 117.87(11) y
C5 C4 H14 121.1 ?
C3 C4 H14 121.1 ?
N1 C5 C4 123.76(11) y
N1 C5 C20 116.64(11) y
C4 C5 C20 119.60(11) y
C7 C6 C1 114.74(9) y
C7 C6 H10 108.6 ?
C1 C6 H10 108.6 ?
C7 C6 H11 108.6 ?
C1 C6 H11 108.6 ?
H10 C6 H11 107.6 ?
C12 C7 C8 118.47(10) y
C12 C7 C6 121.17(10) y
C8 C7 C6 120.32(10) y
O1 C8 C9 124.03(10) y
O1 C8 C7 115.30(10) y
C9 C8 C7 120.67(10) y
C10 C9 C8 120.08(10) y
C10 C9 H4 120.0 ?
C8 C9 H4 120.0 ?
C11 C10 C9 119.36(10) y
C11 C10 H3 120.3 ?
C9 C10 H3 120.3 ?
C10 C11 C12 121.12(11) y
C10 C11 Cl1 119.63(9) y
C12 C11 Cl1 119.25(9) y
C7 C12 C11 120.30(10) y
C7 C12 H2 119.8 ?
C11 C12 H2 119.8 ?
O1 C13 C14 109.02(9) y
O1 C13 H5 109.9 ?
C14 C13 H5 109.9 ?
O1 C13 H6 109.9 ?
C14 C13 H6 109.9 ?
H5 C13 H6 108.3 ?
C15 C14 C19 117.00(11) y
C15 C14 C13 118.32(11) y
C19 C14 C13 124.66(10) y
F1 C15 C16 118.13(11) y
F1 C15 C14 117.74(11) y
C16 C15 C14 124.13(12) y
C15 C16 C17 116.99(11) y
C15 C16 H7 121.5 ?
C17 C16 H7 121.5 ?
C16 C17 C18 121.77(12) y
C16 C17 Cl2 118.56(10) y
C18 C17 Cl2 119.66(11) y
C17 C18 C19 119.14(12) y
C17 C18 H8 120.4 ?
C19 C18 H8 120.4 ?
C18 C19 C14 120.96(11) y
C18 C19 H9 119.5 ?
C14 C19 H9 119.5 ?
O3 C20 O2 124.05(12) y
O3 C20 C5 121.86(12) y
O2 C20 C5 114.09(11) y
C21 N2 C25 124.71(11) y
C21 N2 C24 114.53(11) y
C25 N2 C24 120.54(11) y
O4 C21 N2 124.58(12) y
O4 C21 C22 126.13(12) y
N2 C21 C22 109.28(11) y
C21 C22 C23 105.35(12) y
C21 C22 H15 110.7 ?
C23 C22 H15 110.7 ?
C21 C22 H16 110.7 ?
C23 C22 H16 110.7 ?
H15 C22 H16 108.8 ?
C22 C23 C24 106.06(11) y
C22 C23 H17 110.5 ?
C24 C23 H17 110.5 ?
C22 C23 H18 110.5 ?
C24 C23 H18 110.5 ?
H17 C23 H18 108.7 ?
N2 C24 C23 104.76(11) y
N2 C24 H19 110.8 ?
C23 C24 H19 110.8 ?
N2 C24 H20 110.8 ?
C23 C24 H20 110.8 ?
H19 C24 H20 108.9 ?
N2 C25 H21 109.5 ?
N2 C25 H22 109.5 ?
H21 C25 H22 109.5 ?
N2 C25 H23 109.5 ?
H21 C25 H23 109.5 ?
H22 C25 H23 109.5 ?

loop_
_geom_bond_atom_site_label_1
_geom_bond_atom_site_label_2
_geom_bond_distance
_geom_bond_publ_flag
Cl1 C11 1.7400(12) y
Cl2 C17 1.7380(13) y
F1 C15 1.3610(15) y
O1 C8 1.3702(14) y
O1 C13 1.4288(13) y
O2 C20 1.3159(16) y
O2 H1 0.92(2) ?
O3 C20 1.2128(16) y
N1 C1 1.3346(15) y
N1 C5 1.3429(15) y
C1 C2 1.3988(17) y
C1 C6 1.5146(16) y
C2 C3 1.3875(18) y
C2 H12 0.9500 ?
C3 C4 1.3895(18) y
C3 H13 0.9500 ?
C4 C5 1.3887(17) y
C4 H14 0.9500 ?
C5 C20 1.5035(17) y
C6 C7 1.5088(15) y
C6 H10 0.9900 ?
C6 H11 0.9900 ?
C7 C12 1.3881(16) y
C7 C8 1.4082(15) y
C8 C9 1.3910(16) y
C9 C10 1.3883(16) y
C9 H4 0.9500 ?
C10 C11 1.3797(17) y
C10 H3 0.9500 ?
C11 C12 1.3917(16) y
C12 H2 0.9500 ?
C13 C14 1.5001(16) y
C13 H5 0.9900 ?
C13 H6 0.9900 ?
C14 C15 1.3873(16) y
C14 C19 1.3920(17) y
C15 C16 1.3744(18) y
C16 C17 1.383(2) y
C16 H7 0.9500 ?
C17 C18 1.3867(19) y
C18 C19 1.3903(17) y
C18 H8 0.9500 ?
C19 H9 0.9500 ?
O4 C21 1.2497(16) y
N2 C21 1.3250(17) y
N2 C25 1.4491(17) y
N2 C24 1.4518(16) y
C21 C22 1.5066(18) y
C22 C23 1.517(2) y
C22 H15 0.9900 ?
C22 H16 0.9900 ?
C23 C24 1.521(2) y
C23 H17 0.9900 ?
C23 H18 0.9900 ?
C24 H19 0.9900 ?
C24 H20 0.9900 ?
C25 H21 0.9800 ?
C25 H22 0.9800 ?
C25 H23 0.9800 ?

loop_
_geom_hbond_atom_site_label_D
_geom_hbond_atom_site_label_H
_geom_hbond_atom_site_label_A
_geom_hbond_distance_DH
_geom_hbond_distance_HA
_geom_hbond_distance_DA
_geom_hbond_angle_DHA
O2 H1 O4 0.92(2) 1.66(2) 2.5582(13) 165(2)

loop_
_geom_torsion_atom_site_label_1
_geom_torsion_atom_site_label_2
_geom_torsion_atom_site_label_3
_geom_torsion_atom_site_label_4
_geom_torsion
_geom_torsion_publ_flag
C5 N1 C1 C2 0.48(16) y
C5 N1 C1 C6 178.30(9) y
N1 C1 C2 C3 -0.58(17) y
C6 C1 C2 C3 -178.27(10) y
C1 C2 C3 C4 -0.03(17) y
C2 C3 C4 C5 0.68(17) y
C1 N1 C5 C4 0.23(17) y
C1 N1 C5 C20 -179.45(10) y
C3 C4 C5 N1 -0.81(18) y
C3 C4 C5 C20 178.86(11) y
N1 C1 C6 C7 127.67(11) y
C2 C1 C6 C7 -54.50(14) y
C1 C6 C7 C12 112.70(12) y
C1 C6 C7 C8 -69.49(14) y
C13 O1 C8 C9 -2.87(15) y
C13 O1 C8 C7 177.72(9) y
C12 C7 C8 O1 178.29(9) y
C6 C7 C8 O1 0.43(15) y
C12 C7 C8 C9 -1.14(16) y
C6 C7 C8 C9 -179.00(10) y
O1 C8 C9 C10 -178.29(10) y
C7 C8 C9 C10 1.09(16) y
C8 C9 C10 C11 -0.20(17) y
C9 C10 C11 C12 -0.62(17) y
C9 C10 C11 Cl1 178.56(8) y
C8 C7 C12 C11 0.32(16) y
C6 C7 C12 C11 178.17(10) y
C10 C11 C12 C7 0.56(17) y
Cl1 C11 C12 C7 -178.62(8) y
C8 O1 C13 C14 -177.94(8) y
O1 C13 C14 C15 -177.51(9) y
O1 C13 C14 C19 3.75(15) y
C19 C14 C15 F1 179.75(10) y
C13 C14 C15 F1 0.91(15) y
C19 C14 C15 C16 0.63(17) y
C13 C14 C15 C16 -178.21(11) y
F1 C15 C16 C17 -179.02(10) y
C14 C15 C16 C17 0.10(18) y
C15 C16 C17 C18 -0.86(18) y
C15 C16 C17 Cl2 178.23(9) y
C16 C17 C18 C19 0.86(18) y
Cl2 C17 C18 C19 -178.22(9) y
C17 C18 C19 C14 -0.08(18) y
C15 C14 C19 C18 -0.63(16) y
C13 C14 C19 C18 178.13(10) y
N1 C5 C20 O3 -168.53(12) y
C4 C5 C20 O3 11.78(18) y
N1 C5 C20 O2 11.07(15) y
C4 C5 C20 O2 -168.63(11) y
C25 N2 C21 O4 4.2(2) y
C24 N2 C21 O4 178.97(13) y
C25 N2 C21 C22 -175.15(13) y
C24 N2 C21 C22 -0.42(16) y
O4 C21 C22 C23 -179.18(13) y
N2 C21 C22 C23 0.20(16) y
C21 C22 C23 C24 0.08(17) y
C21 N2 C24 C23 0.46(16) y
C25 N2 C24 C23 175.43(13) y
C22 C23 C24 N2 -0.30(16) y

loop_
_cod_related_entry_id
_cod_related_entry_database
_cod_related_entry_code
1 ChemSpider 30652553
